data_2243583
loop_
_publ_author_name
'Cigler, Andrew J.'
'Kaduk, James A.'

_publ_section_title
;
 Structures of dipotassium rubidium citrate monohydrate,
 K~2~RbC~6~H~5~O~7~(H~2~O), and potassium dirubidium citrate monohydrate,
 KRb~2~C~6~H~5~O~7~(H~2~O), from laboratory X-ray powder diffraction data
 and DFT calculations
;
_journal_issue 10
_journal_name_full 'Acta Crystallographica Section E'
_journal_page_first 1566
_journal_page_last 1571
_journal_paper_doi 10.1107/S2056989020011846
_journal_volume 76
_journal_year 2020
_chemical_formula_iupac 'C6 H7 K2 O8 Rb'
_chemical_formula_sum 'C6 H7 K2 O8 Rb'
_chemical_formula_weight 370.73
_space_group_IT_number 14
_space_group_name_Hall '-P 2yn'
_space_group_name_H-M_alt 'P 1 21/n 1'
_symmetry_cell_setting monoclinic
_symmetry_space_group_name_Hall '-P 2yn'
_symmetry_space_group_name_H-M 'P 1 21/n 1'
_audit_creation_method 'Materials Studio'
_cell_angle_alpha 90.0000
_cell_angle_beta 98.3340
_cell_angle_gamma 90.0000
_cell_formula_units_Z 4
_cell_length_a 7.24070
_cell_length_b 11.81851
_cell_length_c 13.06177
_cell_volume 1105.948
_cod_data_source_file hb7917sup1.cif
_cod_data_source_block I_21_DFT
_cod_original_cell_volume 1105.95
_cod_original_sg_symbol_H-M P21/n
_cod_original_formula_sum 'C6 H7 K2 O8 Rb1'
_cod_database_code 2243583

loop_
_symmetry_equiv_pos_as_xyz
x,y,z
-x+1/2,y+1/2,-z+1/2
-x,-y,-z
x+1/2,-y+1/2,z+1/2

loop_
_atom_site_type_symbol
_atom_site_label
_atom_site_fract_x
_atom_site_fract_y
_atom_site_fract_z
_atom_site_U_iso_or_equiv
_atom_site_adp_type
_atom_site_occupancy
C C1 0.382779 0.395000 0.126384 0.03300 Uiso 1.00
C C2 0.303121 0.285782 0.163456 0.01600 Uiso 1.00
C C3 0.416131 0.178071 0.152587 0.01600 Uiso 1.00
C C4 0.292970 0.079198 0.180960 0.01600 Uiso 1.00
C C5 0.340745 -0.036619 0.141034 0.03300 Uiso 1.00
C C6 0.608466 0.175258 0.222408 0.03300 Uiso 1.00
H H7 0.283206 0.295370 0.244113 0.02100 Uiso 1.00
H H8 0.166028 0.272600 0.118520 0.02100 Uiso 1.00
H H9 0.302026 0.076170 0.264923 0.02100 Uiso 1.00
H H10 0.149042 0.098595 0.149226 0.02100 Uiso 1.00
O O11 0.276815 0.453687 0.061403 0.03300 Uiso 1.00
O O12 0.547206 0.422937 0.164156 0.03300 Uiso 1.00
O O13 0.230533 -0.074038 0.063533 0.03300 Uiso 1.00
O O14 0.479179 -0.089554 0.186680 0.03300 Uiso 1.00
O O15 0.609842 0.181247 0.319718 0.03300 Uiso 1.00
O O16 0.750451 0.162898 0.178807 0.03300 Uiso 1.00
O O17 0.446845 0.169433 0.046354 0.03300 Uiso 1.00
H H18 0.579348 0.151603 0.047775 0.04300 Uiso 1.00
K K19 -0.112854 0.436953 0.108689 0.02800 Uiso 1.00
K K20 -0.012954 0.157061 0.389284 0.02800 Uiso 1.00
Rb Rb21 0.837466 -0.072521 0.114962 0.02800 Uiso 1.00
O O25 0.361121 0.209555 0.452481 0.08000 Uiso 1.00
H H26 0.324995 0.290235 0.450230 0.10400 Uiso 1.00
H H27 0.446472 0.197835 0.401325 0.10400 Uiso 1.00

loop_
_geom_hbond_atom_site_label_D
_geom_hbond_atom_site_label_H
_geom_hbond_atom_site_label_A
_geom_hbond_site_symmetry_A
_geom_hbond_distance_DH
_geom_hbond_distance_HA
_geom_hbond_distance_DA
_geom_hbond_angle_DHA
O17 H18 O16 . 0.98 1.97 2.594 120
O17 H18 O13 3_655 0.98 2.33 3.124 138
O25 H26 O13 2_555 0.99 1.66 2.643 175
O25 H27 O15 . 0.98 1.71 2.696 175
